data_7011737
loop_
_publ_author_name
'Uehara, Kazuhiro'
'Hikichi, Shiro'
'Akita, Munetaka'

_publ_section_title
;
 Highly labile cationic tris-acetonitrile complexes, [TpRM(NCMe)3]OTf
 (M = Ni, Co; TpR: hydrotrispyrazolylborato, R = Ph, Me and iPr2):
 versatile precursors for TpR-containing nickel and cobalt complexes
;
_journal_issue 18
_journal_name_full 'Journal of the Chemical Society, Dalton Transactions'
_journal_page_first 3529
_journal_paper_doi 10.1039/b203377c
_journal_year 2002
_chemical_formula_moiety 'C34.50 H32 B Co F3 N6 O3 S '
_chemical_formula_sum 'C34.5 H32 B Co F3 N6 O3 S'
_chemical_formula_weight 737.47
_space_group_IT_number 2
_symmetry_cell_setting triclinic
_symmetry_Int_Tables_number 2
_symmetry_space_group_name_Hall '-P 1'
_symmetry_space_group_name_H-M 'P -1'
_audit_creation_date 'Wed Jun 26 02:54:08 2002'
_audit_creation_method 'by teXsan'
_cell_angle_alpha 107.381(8)
_cell_angle_beta 115.118(3)
_cell_angle_gamma 73.397(8)
_cell_formula_units_Z 2
_cell_length_a 12.047(2)
_cell_length_b 13.733(2)
_cell_length_c 12.042(2)
_cell_measurement_reflns_used 2648
_cell_measurement_temperature 213.2
_cell_measurement_theta_max 27.4
_cell_measurement_theta_min 3.4
_cell_volume 1692.1(5)
_computing_cell_refinement PROCESS-AUTO
_computing_data_collection PROCESS-AUTO
_computing_data_reduction 'teXsan Ver. 1.11'
_computing_publication_material 'teXsan Ver. 1.11'
_computing_structure_refinement SHELXL97
_computing_structure_solution SHELXS86
_diffrn_detector_area_resol_mean 10.00
_diffrn_measurement_device_type 'Rigaku RAXIS-IV Imaging Plate'
_diffrn_measurement_method \w
_diffrn_radiation_type 'Mo K\a'
_diffrn_radiation_wavelength 0.7107
_diffrn_reflns_av_R_equivalents 0.000
_diffrn_reflns_limit_h_max 15
_diffrn_reflns_limit_h_min 0
_diffrn_reflns_limit_k_max 17
_diffrn_reflns_limit_k_min -14
_diffrn_reflns_limit_l_max 13
_diffrn_reflns_limit_l_min -15
_diffrn_reflns_number 10144
_diffrn_reflns_theta_max 27.48
_exptl_absorpt_coefficient_mu 0.631
_exptl_absorpt_correction_type none
_exptl_crystal_colour blue
_exptl_crystal_density_diffrn 1.447
_exptl_crystal_density_method 'not measured'
_exptl_crystal_description block
_exptl_crystal_size_max 0.23
_exptl_crystal_size_mid 0.20
_exptl_crystal_size_min 0.20
_refine_diff_density_max 0.52
_refine_diff_density_min -0.68
_refine_ls_extinction_coef 0.0000
_refine_ls_extinction_expression Fc^*^=kFc[1+0.001xFc^2^\l^3^/sin(2\q)]^-1/4^
_refine_ls_extinction_method SHELXL
_refine_ls_goodness_of_fit_ref 0.952
_refine_ls_hydrogen_treatment noref
_refine_ls_number_parameters 438
_refine_ls_number_reflns 3726
_refine_ls_R_factor_gt 0.0625
_refine_ls_shift/su_max 0.0030
_refine_ls_structure_factor_coef Fsqd
_refine_ls_weighting_details 'w = 1/[\s^2^(Fo^2^) + (0.1000P)^2^+0.0000P] where P=(Fo^2^+2Fc^2^)/3'
_refine_ls_weighting_scheme calc
_refine_ls_wR_factor_ref 0.1818
_reflns_number_gt 3726
_reflns_number_total 6754
_reflns_threshold_expression >2.0sigma(I)
_cod_data_source_file b203377c.txt
_cod_data_source_block TpPh,MeCo-OTf
_cod_original_cell_volume 1692.2(4)
_cod_original_sg_symbol_H-M 'P -1         '
_cod_original_formula_sum 'C34.50 H32 B Co F3 N6 O3 S '
_cod_database_code 7011737

loop_
_symmetry_equiv_pos_as_xyz
x,y,z
-x,-y,-z

loop_
_atom_site_label
_atom_site_type_symbol
_atom_site_fract_x
_atom_site_fract_y
_atom_site_fract_z
_atom_site_U_iso_or_equiv
_atom_site_adp_type
_atom_site_occupancy
_atom_site_calc_flag
_atom_site_refinement_flags
_atom_site_disorder_assembly
_atom_site_disorder_group
Co(1) Co 0.72771(6) 0.88798(4) 0.29780(6) 0.0305(2) Uani 1.00 d . . .
S(1) S 0.8422(1) 0.6426(1) 0.2230(1) 0.0458(3) Uani 1.00 d . . .
F(1) F 0.8933(4) 0.6334(3) 0.0284(4) 0.082(1) Uani 1.00 d . . .
F(2) F 0.7205(4) 0.5896(3) -0.0173(4) 0.079(1) Uani 1.00 d . . .
F(3) F 0.8915(4) 0.4858(3) 0.0568(4) 0.092(1) Uani 1.00 d . . .
O(1) O 0.7880(3) 0.7497(2) 0.2134(4) 0.0481(9) Uani 1.00 d . . .
O(2) O 0.9705(4) 0.6273(3) 0.3009(4) 0.063(1) Uani 1.00 d . . .
O(3) O 0.7632(4) 0.5909(3) 0.2385(4) 0.058(1) Uani 1.00 d . . .
N(11) N 0.5511(3) 0.9503(3) 0.2007(4) 0.0312(8) Uani 1.00 d . . .
N(12) N 0.5381(4) 1.0580(3) 0.2397(4) 0.0337(9) Uani 1.00 d . . .
N(21) N 0.8138(3) 0.9989(3) 0.3097(4) 0.0334(9) Uani 1.00 d . . .
N(22) N 0.7573(4) 1.0944(3) 0.3598(4) 0.0354(9) Uani 1.00 d . . .
N(31) N 0.7081(4) 0.9449(3) 0.4651(4) 0.0342(9) Uani 1.00 d . . .
N(32) N 0.6474(3) 1.0484(3) 0.4683(4) 0.0328(9) Uani 1.00 d . . .
C(01) C 0.8377(6) 0.5856(4) 0.0652(6) 0.058(2) Uani 1.00 d . . .
C(11) C 0.4497(4) 0.9317(3) 0.0981(5) 0.034(1) Uani 1.00 d . . .
C(12) C 0.3737(4) 1.0276(4) 0.0686(5) 0.037(1) Uani 1.00 d . . .
C(13) C 0.4338(4) 1.1042(4) 0.1599(5) 0.036(1) Uani 1.00 d . . .
C(14) C 0.3959(5) 1.2178(4) 0.1735(6) 0.051(1) Uani 1.00 d . . .
C(21) C 0.9161(4) 1.0146(4) 0.3041(5) 0.034(1) Uani 1.00 d . . .
C(22) C 0.9260(4) 1.1186(4) 0.3507(5) 0.038(1) Uani 1.00 d . . .
C(23) C 0.8251(4) 1.1672(3) 0.3863(5) 0.034(1) Uani 1.00 d . . .
C(24) C 0.7883(5) 1.2779(3) 0.4406(5) 0.045(1) Uani 1.00 d . . .
C(31) C 0.7184(4) 0.9212(4) 0.5705(5) 0.036(1) Uani 1.00 d . . .
C(32) C 0.6637(5) 1.0084(4) 0.6392(5) 0.042(1) Uani 1.00 d . . .
C(33) C 0.6215(4) 1.0856(4) 0.5723(5) 0.038(1) Uani 1.00 d . . .
C(34) C 0.5574(5) 1.1947(4) 0.6032(6) 0.050(1) Uani 1.00 d . . .
C(41) C 0.494(2) 0.504(1) 0.444(2) 0.09084(6) Uiso 0.50 d P . .
C(42) C 0.5988(8) 0.5253(6) 0.5295(10) 0.09318(3) Uiso 1.00 d . . .
C(43) C 0.631(2) 0.511(1) 0.652(2) 0.09098(6) Uiso 0.50 d P . .
C(44) C 0.549(1) 0.4857(8) 0.689(1) 0.11813(4) Uiso 1.00 d . . .
C(45) C 0.438(2) 0.467(1) 0.594(2) 0.08434(5) Uiso 0.50 d P . .
C(101) C 0.4206(4) 0.8269(3) 0.0374(5) 0.033(1) Uani 1.00 d . . .
C(102) C 0.3179(5) 0.8132(4) -0.0733(5) 0.041(1) Uani 1.00 d . . .
C(103) C 0.2833(5) 0.7170(4) -0.1264(5) 0.047(1) Uani 1.00 d . . .
C(104) C 0.3494(6) 0.6352(4) -0.0706(6) 0.051(1) Uani 1.00 d . . .
C(105) C 0.4523(5) 0.6458(4) 0.0388(6) 0.050(1) Uani 1.00 d . . .
C(106) C 0.4869(5) 0.7416(4) 0.0927(5) 0.042(1) Uani 1.00 d . . .
C(201) C 0.9967(4) 0.9312(4) 0.2469(5) 0.037(1) Uani 1.00 d . . .
C(202) C 1.0271(5) 0.9490(4) 0.1566(6) 0.049(1) Uani 1.00 d . . .
C(203) C 1.1003(6) 0.8732(5) 0.1016(6) 0.056(1) Uani 1.00 d . . .
C(204) C 1.1447(5) 0.7782(5) 0.1338(6) 0.056(1) Uani 1.00 d . . .
C(205) C 1.1146(5) 0.7587(4) 0.2224(6) 0.054(2) Uani 1.00 d . . .
C(206) C 1.0423(5) 0.8359(4) 0.2810(5) 0.044(1) Uani 1.00 d . . .
C(301) C 0.7835(4) 0.8201(4) 0.6034(5) 0.039(1) Uani 1.00 d . . .
C(302) C 0.8372(5) 0.8141(4) 0.7300(6) 0.050(1) Uani 1.00 d . . .
C(303) C 0.9058(6) 0.7219(5) 0.7653(7) 0.065(2) Uani 1.00 d . . .
C(304) C 0.9215(6) 0.6347(5) 0.6762(7) 0.069(2) Uani 1.00 d . . .
C(305) C 0.8665(6) 0.6394(5) 0.5507(6) 0.061(2) Uani 1.00 d . . .
C(306) C 0.7977(5) 0.7323(4) 0.5169(5) 0.047(1) Uani 1.00 d . . .
B B 0.6304(5) 1.1056(4) 0.3686(6) 0.036(1) Uani 1.00 d . . .
H(0) H 0.5972 1.1775 0.3906 0.0428 Uiso 1.00 calc . . .
H(12) H 0.2956 1.0363 -0.0020 0.0444 Uiso 1.00 calc . . .
H(14A) H 0.3171 1.2341 0.1081 0.0514 Uiso 1.00 calc . . .
H(14B) H 0.4576 1.2454 0.1677 0.0514 Uiso 1.00 calc . . .
H(14C) H 0.3885 1.2478 0.2535 0.0514 Uiso 1.00 calc . . .
H(22) H 0.9909 1.1493 0.3573 0.0455 Uiso 1.00 calc . . .
H(24A) H 0.8523 1.3151 0.4585 0.0454 Uiso 1.00 calc . . .
H(24B) H 0.7773 1.2829 0.5167 0.0454 Uiso 1.00 calc . . .
H(24C) H 0.7115 1.3074 0.3819 0.0454 Uiso 1.00 calc . . .
H(32) H 0.6567 1.0128 0.7175 0.0495 Uiso 1.00 calc . . .
H(34A) H 0.5461 1.2057 0.6806 0.0504 Uiso 1.00 calc . . .
H(34B) H 0.4776 1.2070 0.5373 0.0504 Uiso 1.00 calc . . .
H(34C) H 0.6074 1.2418 0.6116 0.0504 Uiso 1.00 calc . . .
H(102) H 0.2704 0.8717 -0.1136 0.0501 Uiso 1.00 calc . . .
H(103) H 0.2099 0.7087 -0.2048 0.0581 Uiso 1.00 calc . . .
H(104) H 0.3248 0.5681 -0.1076 0.0629 Uiso 1.00 calc . . .
H(105) H 0.5003 0.5869 0.0777 0.0607 Uiso 1.00 calc . . .
H(106) H 0.5590 0.7494 0.1702 0.0508 Uiso 1.00 calc . . .
H(202) H 0.9958 1.0164 0.1328 0.0587 Uiso 1.00 calc . . .
H(203) H 1.1203 0.8861 0.0381 0.0686 Uiso 1.00 calc . . .
H(204) H 1.1973 0.7249 0.0956 0.0662 Uiso 1.00 calc . . .
H(205) H 1.1455 0.6912 0.2460 0.0657 Uiso 1.00 calc . . .
H(206) H 1.0214 0.8214 0.3431 0.0530 Uiso 1.00 calc . . .
H(302) H 0.8236 0.8755 0.7920 0.0621 Uiso 1.00 calc . . .
H(303) H 0.9457 0.7193 0.8535 0.0787 Uiso 1.00 calc . . .
H(304) H 0.9695 0.5697 0.7011 0.0841 Uiso 1.00 calc . . .
H(305) H 0.8786 0.5776 0.4878 0.0740 Uiso 1.00 calc . . .
H(306) H 0.7566 0.7339 0.4274 0.0558 Uiso 1.00 calc . . .

loop_
_atom_site_aniso_label
_atom_site_aniso_U_11
_atom_site_aniso_U_22
_atom_site_aniso_U_33
_atom_site_aniso_U_12
_atom_site_aniso_U_13
_atom_site_aniso_U_23
Co(1) 0.0312(4) 0.0298(3) 0.0322(4) -0.0029(2) 0.0142(3) 0.0074(2)
S(1) 0.0490(8) 0.0377(7) 0.0460(9) -0.0013(6) 0.0187(7) 0.0069(6)
F(1) 0.099(3) 0.087(3) 0.078(3) -0.013(2) 0.056(3) 0.011(2)
F(2) 0.081(3) 0.083(3) 0.050(3) -0.010(2) 0.010(2) 0.007(2)
F(3) 0.137(4) 0.044(2) 0.082(3) 0.023(2) 0.058(3) 0.004(2)
O(1) 0.055(2) 0.024(2) 0.063(3) 0.010(1) 0.029(2) 0.012(2)
O(2) 0.040(2) 0.066(3) 0.069(3) 0.003(2) 0.007(2) 0.025(2)
O(3) 0.072(3) 0.051(2) 0.059(3) -0.022(2) 0.027(2) 0.007(2)
N(11) 0.032(2) 0.028(2) 0.032(2) -0.005(1) 0.011(2) 0.005(1)
N(12) 0.034(2) 0.026(2) 0.040(3) -0.004(2) 0.017(2) 0.003(2)
N(21) 0.028(2) 0.034(2) 0.037(2) -0.001(2) 0.015(2) 0.007(2)
N(22) 0.033(2) 0.038(2) 0.036(2) -0.006(2) 0.015(2) 0.006(2)
N(31) 0.033(2) 0.037(2) 0.032(2) -0.006(2) 0.014(2) 0.006(2)
N(32) 0.034(2) 0.029(2) 0.033(2) -0.003(2) 0.016(2) 0.002(2)
C(01) 0.067(4) 0.046(3) 0.060(4) 0.004(3) 0.033(4) 0.011(3)
C(11) 0.035(3) 0.036(2) 0.031(3) -0.005(2) 0.015(2) 0.006(2)
C(12) 0.033(3) 0.041(3) 0.038(3) -0.001(2) 0.012(2) 0.015(2)
C(13) 0.032(2) 0.036(3) 0.036(3) 0.002(2) 0.009(2) 0.016(2)
C(14) 0.045(3) 0.043(3) 0.067(4) 0.000(2) 0.021(3) 0.021(3)
C(21) 0.027(2) 0.045(3) 0.030(3) -0.007(2) 0.008(2) 0.014(2)
C(22) 0.030(2) 0.047(3) 0.037(3) -0.015(2) 0.007(2) 0.009(2)
C(23) 0.033(2) 0.030(2) 0.037(3) -0.012(2) 0.009(2) 0.004(2)
C(24) 0.047(3) 0.036(3) 0.051(4) -0.012(2) 0.017(3) 0.003(2)
C(31) 0.028(2) 0.051(3) 0.031(3) -0.010(2) 0.009(2) 0.011(2)
C(32) 0.042(3) 0.052(3) 0.035(3) -0.012(2) 0.022(3) 0.000(2)
C(33) 0.030(2) 0.046(3) 0.034(3) -0.008(2) 0.016(2) -0.005(2)
C(34) 0.041(3) 0.058(3) 0.048(4) -0.003(2) 0.024(3) 0.000(3)
C(101) 0.036(3) 0.037(2) 0.030(3) -0.010(2) 0.016(2) 0.004(2)
C(102) 0.042(3) 0.042(3) 0.035(3) -0.010(2) 0.010(3) 0.007(2)
C(103) 0.047(3) 0.049(3) 0.038(3) -0.013(2) 0.013(3) -0.002(2)
C(104) 0.058(4) 0.050(3) 0.045(4) -0.019(3) 0.020(3) -0.003(2)
C(105) 0.053(3) 0.042(3) 0.053(4) -0.008(3) 0.020(3) 0.006(2)
C(106) 0.039(3) 0.040(3) 0.039(3) -0.007(2) 0.008(2) 0.007(2)
C(201) 0.027(2) 0.047(3) 0.034(3) -0.008(2) 0.011(2) 0.007(2)
C(202) 0.049(3) 0.060(3) 0.046(4) -0.006(3) 0.024(3) 0.016(3)
C(203) 0.058(4) 0.067(4) 0.047(4) -0.007(3) 0.030(3) 0.006(3)
C(204) 0.043(3) 0.068(4) 0.050(4) -0.006(3) 0.023(3) 0.000(3)
C(205) 0.046(3) 0.045(3) 0.070(4) 0.010(2) 0.026(3) 0.020(3)
C(206) 0.037(3) 0.045(3) 0.052(4) 0.003(2) 0.021(3) 0.017(2)
C(301) 0.028(2) 0.060(3) 0.034(3) -0.011(2) 0.008(2) 0.020(2)
C(302) 0.046(3) 0.066(4) 0.047(4) -0.010(3) 0.016(3) 0.025(3)
C(303) 0.058(4) 0.084(5) 0.053(4) -0.012(3) 0.006(3) 0.038(4)
C(304) 0.066(4) 0.059(4) 0.079(6) -0.004(3) 0.017(4) 0.034(4)
C(305) 0.071(4) 0.056(4) 0.059(4) -0.001(3) 0.026(4) 0.021(3)
C(306) 0.045(3) 0.055(3) 0.042(3) -0.004(2) 0.014(3) 0.021(3)
B 0.032(3) 0.031(3) 0.045(4) 0.000(2) 0.017(3) 0.009(2)

loop_
_atom_type_symbol
_atom_type_description
_atom_type_scat_dispersion_real
_atom_type_scat_dispersion_imag
_atom_type_scat_source
C C 0.003 0.002
;International Tables for Crystallography
(1992, Vol. C, Tables 4.2.6.8 and 6.1.1.4)
;
H H 0.000 0.000
;International Tables for Crystallography
(1992, Vol. C, Table 6.1.1.4)
;
O O 0.011 0.006
;International Tables for Crystallography
(1992, Vol. C, Tables 4.2.6.8 and 6.1.1.4)
;
N N 0.006 0.003
;International Tables for Crystallography
(1992, Vol. C, Tables 4.2.6.8 and 6.1.1.4)
;
Co Co 0.349 0.972
;International Tables for Crystallography
(1992, Vol. C, Tables 4.2.6.8 and 6.1.1.4)
;
B B 0.001 0.001
;International Tables for Crystallography
(1992, Vol. C, Tables 4.2.6.8 and 6.1.1.4)
;
F F 0.017 0.010
;International Tables for Crystallography
(1992, Vol. C, Tables 4.2.6.8 and 6.1.1.4)
;
S S 0.125 0.123
;International Tables for Crystallography
(1992, Vol. C, Tables 4.2.6.8 and 6.1.1.4)
;

loop_
_geom_angle_atom_site_label_1
_geom_angle_atom_site_label_2
_geom_angle_atom_site_label_3
_geom_angle
_geom_angle_site_symmetry_1
_geom_angle_site_symmetry_2
_geom_angle_site_symmetry_3
_geom_angle_publ_flag
O(1) Co(1) N(11) 114.0(1) . . . yes
O(1) Co(1) N(21) 113.6(2) . . . yes
O(1) Co(1) N(31) 134.0(2) . . . yes
N(11) Co(1) N(21) 98.5(2) . . . yes
N(11) Co(1) N(31) 93.6(2) . . . yes
N(21) Co(1) N(31) 96.5(2) . . . yes
O(1) S(1) O(2) 113.6(2) . . . yes
O(1) S(1) O(3) 113.0(3) . . . yes
O(1) S(1) C(01) 100.9(3) . . . yes
O(2) S(1) O(3) 117.4(3) . . . yes
O(2) S(1) C(01) 105.3(3) . . . yes
O(3) S(1) C(01) 104.4(3) . . . yes
Co(1) O(1) S(1) 146.1(3) . . . yes
Co(1) N(11) N(12) 107.7(2) . . . yes
Co(1) N(11) C(11) 144.0(3) . . . yes
N(12) N(11) C(11) 106.5(3) . . . yes
N(11) N(12) C(13) 110.2(3) . . . yes
N(11) N(12) B 119.5(3) . . . yes
C(13) N(12) B 129.9(3) . . . yes
Co(1) N(21) N(22) 109.2(4) . . . yes
Co(1) N(21) C(21) 143.5(3) . . . yes
N(22) N(21) C(21) 106.4(4) . . . yes
N(21) N(22) C(23) 110.0(4) . . . yes
N(21) N(22) B 119.7(4) . . . yes
C(23) N(22) B 130.1(4) . . . yes
Co(1) N(31) N(32) 107.9(3) . . . yes
Co(1) N(31) C(31) 145.4(3) . . . yes
N(32) N(31) C(31) 106.3(4) . . . yes
N(31) N(32) C(33) 109.5(4) . . . yes
N(31) N(32) B 120.9(4) . . . yes
C(33) N(32) B 129.2(4) . . . yes
S(1) C(01) F(1) 112.8(4) . . . yes
S(1) C(01) F(2) 111.2(5) . . . yes
S(1) C(01) F(3) 110.0(5) . . . yes
F(1) C(01) F(2) 106.6(6) . . . yes
F(1) C(01) F(3) 108.9(6) . . . yes
F(2) C(01) F(3) 107.0(5) . . . yes
N(11) C(11) C(12) 109.1(4) . . . yes
N(11) C(11) C(101) 123.1(4) . . . yes
C(12) C(11) C(101) 127.5(4) . . . yes
C(11) C(12) C(13) 106.1(4) . . . yes
N(12) C(13) C(12) 108.0(4) . . . yes
N(12) C(13) C(14) 123.2(4) . . . yes
C(12) C(13) C(14) 128.8(4) . . . yes
N(21) C(21) C(22) 109.7(4) . . . yes
N(21) C(21) C(201) 122.3(4) . . . yes
C(22) C(21) C(201) 127.8(6) . . . yes
C(21) C(22) C(23) 106.6(5) . . . yes
N(22) C(23) C(22) 107.3(4) . . . yes
N(22) C(23) C(24) 122.9(5) . . . yes
C(22) C(23) C(24) 129.8(5) . . . yes
N(31) C(31) C(32) 109.1(5) . . . yes
N(31) C(31) C(301) 122.1(5) . . . yes
C(32) C(31) C(301) 128.7(6) . . . yes
C(31) C(32) C(33) 106.4(6) . . . yes
N(32) C(33) C(32) 108.7(4) . . . yes
N(32) C(33) C(34) 122.4(5) . . . yes
C(32) C(33) C(34) 129.0(6) . . . yes
C(41) C(41) C(42) 68(1) 2_666 . . yes
C(41) C(41) C(42) 54(1) 2_666 . 2_666 yes
C(41) C(41) C(43) 111(2) 2_666 . 2_666 yes
C(41) C(41) C(44) 166(2) 2_666 . 2_666 yes
C(41) C(41) C(45) 133(2) 2_666 . 2_666 yes
C(42) C(41) C(42) 122(1) . . 2_666 yes
C(42) C(41) C(43) 175(1) . . 2_666 yes
C(42) C(41) C(44) 123(2) . . 2_666 yes
C(42) C(41) C(45) 65(1) . . 2_666 yes
C(42) C(41) C(43) 56(1) 2_666 . 2_666 yes
C(42) C(41) C(44) 113(1) 2_666 . 2_666 yes
C(42) C(41) C(45) 171(1) 2_666 . 2_666 yes
C(43) C(41) C(44) 56(1) 2_666 . 2_666 yes
C(43) C(41) C(45) 114(1) 2_666 . 2_666 yes
C(44) C(41) C(45) 58(1) 2_666 . 2_666 yes
C(41) C(42) C(41) 57(1) . . 2_666 yes
C(41) C(42) C(43) 119(1) . . . yes
C(41) C(42) C(45) 57(1) . . 2_666 yes
C(41) C(42) C(43) 62(1) 2_666 . . yes
C(41) C(42) C(45) 114(1) 2_666 . 2_666 yes
C(43) C(42) C(45) 176(1) . . 2_666 yes
C(41) C(43) C(42) 60(1) 2_666 . . yes
C(41) C(43) C(44) 62(1) 2_666 . . yes
C(42) C(43) C(44) 122(1) . . . yes
C(41) C(44) C(43) 61(1) 2_666 . . yes
C(41) C(44) C(45) 53(1) 2_666 . . yes
C(43) C(44) C(45) 114(1) . . . yes
C(41) C(45) C(42) 57(1) 2_666 . 2_666 yes
C(41) C(45) C(44) 68(1) 2_666 . . yes
C(42) C(45) C(44) 125(1) 2_666 . . yes
C(11) C(101) C(102) 119.6(4) . . . yes
C(11) C(101) C(106) 122.0(4) . . . yes
C(102) C(101) C(106) 118.2(4) . . . yes
C(101) C(102) C(103) 120.5(5) . . . yes
C(102) C(103) C(104) 120.1(5) . . . yes
C(103) C(104) C(105) 120.9(5) . . . yes
C(104) C(105) C(106) 119.2(5) . . . yes
C(101) C(106) C(105) 121.0(4) . . . yes
C(21) C(201) C(202) 119.3(5) . . . yes
C(21) C(201) C(206) 121.7(6) . . . yes
C(202) C(201) C(206) 119.0(5) . . . yes
C(201) C(202) C(203) 120.6(6) . . . yes
C(202) C(203) C(204) 120.7(8) . . . yes
C(203) C(204) C(205) 119.6(6) . . . yes
C(204) C(205) C(206) 120.3(6) . . . yes
C(201) C(206) C(205) 119.8(7) . . . yes
C(31) C(301) C(302) 118.4(4) . . . yes
C(31) C(301) C(306) 123.1(5) . . . yes
C(302) C(301) C(306) 118.5(5) . . . yes
C(301) C(302) C(303) 120.2(5) . . . yes
C(302) C(303) C(304) 120.3(7) . . . yes
C(303) C(304) C(305) 119.9(6) . . . yes
C(304) C(305) C(306) 119.1(6) . . . yes
C(301) C(306) C(305) 122.0(6) . . . yes
N(12) B N(22) 109.7(5) . . . yes
N(12) B N(32) 109.4(5) . . . yes
N(22) B N(32) 109.4(4) . . . yes

loop_
_geom_bond_atom_site_label_1
_geom_bond_atom_site_label_2
_geom_bond_distance
_geom_bond_site_symmetry_1
_geom_bond_site_symmetry_2
_geom_bond_publ_flag
Co(1) O(1) 1.963(3) . . yes
Co(1) N(11) 2.018(3) . . yes
Co(1) N(21) 2.015(5) . . yes
Co(1) N(31) 2.020(5) . . yes
S(1) O(1) 1.446(3) . . yes
S(1) O(2) 1.419(4) . . yes
S(1) O(3) 1.436(6) . . yes
S(1) C(01) 1.810(8) . . yes
F(1) C(01) 1.32(1) . . yes
F(2) C(01) 1.334(7) . . yes
F(3) C(01) 1.332(6) . . yes
N(11) N(12) 1.396(5) . . yes
N(11) C(11) 1.339(5) . . yes
N(12) C(13) 1.338(5) . . yes
N(12) B 1.554(6) . . yes
N(21) N(22) 1.382(5) . . yes
N(21) C(21) 1.342(8) . . yes
N(22) C(23) 1.350(7) . . yes
N(22) B 1.539(8) . . yes
N(31) N(32) 1.398(5) . . yes
N(31) C(31) 1.350(8) . . yes
N(32) C(33) 1.337(8) . . yes
N(32) B 1.537(9) . . yes
C(11) C(12) 1.419(6) . . yes
C(11) C(101) 1.474(6) . . yes
C(12) C(13) 1.381(6) . . yes
C(13) C(14) 1.474(7) . . yes
C(21) C(22) 1.389(7) . . yes
C(21) C(201) 1.480(7) . . yes
C(22) C(23) 1.383(8) . . yes
C(23) C(24) 1.484(6) . . yes
C(31) C(32) 1.404(7) . . yes
C(31) C(301) 1.464(7) . . yes
C(32) C(33) 1.373(8) . . yes
C(33) C(34) 1.494(7) . . yes
C(41) C(41) 1.33(5) . 2_666 yes
C(41) C(42) 1.29(2) . . yes
C(41) C(42) 1.47(3) . 2_666 yes
C(41) C(43) 1.49(2) . 2_666 yes
C(41) C(44) 1.50(2) . 2_666 yes
C(41) C(45) 1.29(4) . 2_666 yes
C(42) C(43) 1.41(2) . . yes
C(42) C(45) 1.39(2) . 2_666 yes
C(43) C(44) 1.41(3) . . yes
C(44) C(45) 1.38(2) . . yes
C(101) C(102) 1.387(6) . . yes
C(101) C(106) 1.390(7) . . yes
C(102) C(103) 1.382(8) . . yes
C(103) C(104) 1.354(8) . . yes
C(104) C(105) 1.377(7) . . yes
C(105) C(106) 1.378(7) . . yes
C(201) C(202) 1.39(1) . . yes
C(201) C(206) 1.379(8) . . yes
C(202) C(203) 1.364(9) . . yes
C(203) C(204) 1.367(9) . . yes
C(204) C(205) 1.38(1) . . yes
C(205) C(206) 1.388(8) . . yes
C(301) C(302) 1.399(9) . . yes
C(301) C(306) 1.360(7) . . yes
C(302) C(303) 1.376(9) . . yes
C(303) C(304) 1.376(9) . . yes
C(304) C(305) 1.38(1) . . yes
C(305) C(306) 1.378(8) . . yes

loop_
_geom_contact_atom_site_label_1
_geom_contact_atom_site_label_2
_geom_contact_distance
_geom_contact_site_symmetry_1
_geom_contact_site_symmetry_2
_geom_contact_publ_flag
F(1) F(3) 3.047(7) . 2_765 ?
F(2) C(14) 3.334(8) . 2_675 ?
F(2) C(44) 3.36(1) . 1_554 ?
F(2) C(43) 3.56(2) . 1_554 ?
F(3) F(3) 3.58(1) . 2_765 ?
O(2) C(24) 3.448(6) . 2_776 ?
O(2) C(304) 3.511(8) . 2_766 ?
O(3) C(104) 3.449(7) . 2_665 ?
C(22) C(102) 3.555(7) . 2_675 ?
C(23) C(102) 3.476(8) . 2_675 ?
C(23) C(103) 3.513(9) . 2_675 ?
C(24) C(103) 3.524(9) . 2_675 ?
C(32) C(203) 3.542(7) . 2_776 ?
C(32) C(202) 3.588(7) . 2_776 ?
